data_7000512
loop_
_publ_author_name
'Huang, Yu-Jian'
'Song, Ying-Lin'
'Chen, Yang'
'Li, Hong-Xi'
'Zhang, Yong'
'Lang, Jian-Ping'

_publ_section_title
;
 Formation of dimeric and polymeric W/Cu/S clusters via degradation or
 expansion of the cluster core in [Et4N]4[WS4Cu4I6]
;
_journal_issue 8
_journal_name_full 'Dalton Transactions'
_journal_page_first 1411
_journal_paper_doi 10.1039/b816312j
_journal_year 2009
_chemical_formula_moiety 'C28 H44 Cu6 I2 N8 S8 W2'
_chemical_formula_sum 'C28 H44 Cu6 I2 N8 S8 W2'
_chemical_formula_weight 1751.93
_chemical_name_systematic
;
?
;
_space_group_IT_number 64
_symmetry_cell_setting orthorhombic
_symmetry_space_group_name_Hall '-C 2ac 2'
_symmetry_space_group_name_H-M 'C m c a'
_atom_sites_solution_hydrogens geom
_atom_sites_solution_primary direct
_atom_sites_solution_secondary difmap
_audit_creation_method SHELXL-97
_cell_angle_alpha 90.00
_cell_angle_beta 90.00
_cell_angle_gamma 90.00
_cell_formula_units_Z 4
_cell_length_a 16.422(3)
_cell_length_b 17.978(4)
_cell_length_c 16.105(3)
_cell_measurement_reflns_used 6417
_cell_measurement_temperature 291(2)
_cell_measurement_theta_max 25.3491
_cell_measurement_theta_min 3.0357
_cell_volume 4754.8(16)
_computing_cell_refinement CrystalClear
_computing_data_collection CrystalClear
_computing_data_reduction CrystalStructure
_computing_molecular_graphics 'Shelxl-97 (Sheldrick, 1997)'
_computing_publication_material 'Shelxl-97 (Sheldrick, 1997)'
_computing_structure_refinement 'SHELXL-97 (Sheldrick, 1997)'
_computing_structure_solution 'SHELXS-97 (Sheldrick, 1990)'
_diffrn_ambient_temperature 291(2)
_diffrn_measured_fraction_theta_full 0.998
_diffrn_measured_fraction_theta_max 0.998
_diffrn_measurement_device_type 'Rigaku Mercury'
_diffrn_measurement_method \w
_diffrn_radiation_monochromator graphite
_diffrn_radiation_source 'fine-focus sealed tube'
_diffrn_radiation_type MoK\a
_diffrn_radiation_wavelength 0.71073
_diffrn_reflns_av_R_equivalents 0.0843
_diffrn_reflns_av_sigmaI/netI 0.0422
_diffrn_reflns_limit_h_max 19
_diffrn_reflns_limit_h_min -19
_diffrn_reflns_limit_k_max 21
_diffrn_reflns_limit_k_min -20
_diffrn_reflns_limit_l_max 18
_diffrn_reflns_limit_l_min -19
_diffrn_reflns_number 21939
_diffrn_reflns_theta_full 25.35
_diffrn_reflns_theta_max 25.35
_diffrn_reflns_theta_min 3.04
_diffrn_standards_decay_% 0
_diffrn_standards_interval_count 0
_diffrn_standards_interval_time 0
_diffrn_standards_number 0
_exptl_absorpt_coefficient_mu 9.128
_exptl_absorpt_correction_T_max 0.279
_exptl_absorpt_correction_T_min 0.250
_exptl_absorpt_correction_type multi-scan
_exptl_absorpt_process_details 'Jacobson, R. (1998) Private communication.'
_exptl_crystal_colour red
_exptl_crystal_density_diffrn 2.447
_exptl_crystal_density_method 'not measured'
_exptl_crystal_description Block
_exptl_crystal_F_000 3296
_exptl_crystal_size_max 0.16
_exptl_crystal_size_mid 0.14
_exptl_crystal_size_min 0.14
_refine_diff_density_max 1.475
_refine_diff_density_min -1.212
_refine_diff_density_rms 0.179
_refine_ls_extinction_method none
_refine_ls_goodness_of_fit_ref 1.096
_refine_ls_hydrogen_treatment constr
_refine_ls_matrix_type full
_refine_ls_number_parameters 131
_refine_ls_number_reflns 2256
_refine_ls_number_restraints 0
_refine_ls_restrained_S_all 1.096
_refine_ls_R_factor_all 0.0809
_refine_ls_R_factor_gt 0.0674
_refine_ls_shift/su_max 0.001
_refine_ls_shift/su_mean 0.000
_refine_ls_structure_factor_coef Fsqd
_refine_ls_weighting_details 'calc w=1/[\s^2^(Fo^2^)+(0.0161P)^2^+200.5513P] where P=(Fo^2^+2Fc^2^)/3'
_refine_ls_weighting_scheme calc
_refine_ls_wR_factor_gt 0.1100
_refine_ls_wR_factor_ref 0.1150
_reflns_number_gt 1970
_reflns_number_total 2256
_reflns_threshold_expression >2sigma(I)
_cod_data_source_file b816312j.txt
_cod_data_source_block l
_cod_depositor_comments
;
The following automatic conversions were performed:
'_symmetry_cell_setting' value 'Orthorhombic' changed to 'orthorhombic'
according to '/home/saulius/struct/CIF-dictionaries/cif_core.dic'
dictionary named 'cif_core.dic' version 2.4.1 from
2010-06-29.

'_exptl_absorpt_correction_type' value 'Multi-scan' changed
to 'multi-scan' according to
'/home/saulius/struct/CIF-dictionaries/cif_core.dic' dictionary named
'cif_core.dic' version 2.4.1 from 2010-06-29.

Automatic conversion script
Id: cif_fix_enum 1527 2010-12-29 10:47:43Z saulius 
;
_cod_original_sg_symbol_Hall '-C 2bc 2'
_cod_database_code 7000512

loop_
_symmetry_equiv_pos_as_xyz
'x, y, z'
'-x, -y+1/2, z+1/2'
'-x, y+1/2, -z+1/2'
'x, -y, -z'
'x+1/2, y+1/2, z'
'-x+1/2, -y+1, z+1/2'
'-x+1/2, y+1, -z+1/2'
'x+1/2, -y+1/2, -z'
'-x, -y, -z'
'x, y-1/2, -z-1/2'
'x, -y-1/2, z-1/2'
'-x, y, z'
'-x+1/2, -y+1/2, -z'
'x+1/2, y, -z-1/2'
'x+1/2, -y, z-1/2'
'-x+1/2, y+1/2, z'

loop_
_atom_site_label
_atom_site_type_symbol
_atom_site_fract_x
_atom_site_fract_y
_atom_site_fract_z
_atom_site_U_iso_or_equiv
_atom_site_adp_type
_atom_site_occupancy
_atom_site_symmetry_multiplicity
_atom_site_calc_flag
_atom_site_refinement_flags
_atom_site_disorder_assembly
_atom_site_disorder_group
W1 W 1.0000 0.49641(4) 0.76310(4) 0.0439(2) Uani 1 2 d S . .
Cu1 Cu 0.89357(10) 0.40630(9) 0.68682(10) 0.0523(4) Uani 1 1 d . . .
Cu2 Cu 1.0000 0.54667(17) 0.60761(16) 0.0686(8) Uani 1 2 d S . .
I1 I 1.0000 0.61793(7) 0.47683(7) 0.0502(3) Uani 1 2 d S . .
S1 S 1.0000 0.3711(3) 0.7680(3) 0.0526(12) Uani 1 2 d S . .
S2 S 0.8894(2) 0.53227(18) 0.6910(2) 0.0474(8) Uani 1 1 d . . .
S3 S 1.0000 0.5409(4) 0.8861(4) 0.0798(18) Uani 1 2 d S . .
N1 N 0.8075(6) 0.3388(6) 0.6511(6) 0.047(3) Uani 1 1 d . . .
N2 N 0.7370(7) 0.3596(6) 0.6141(6) 0.050(3) Uani 1 1 d . . .
C1 C 0.8069(9) 0.2642(7) 0.6534(8) 0.056(4) Uani 1 1 d . . .
C2 C 0.7353(9) 0.2396(9) 0.6187(8) 0.064(4) Uani 1 1 d . . .
H2A H 0.7194 0.1901 0.6140 0.077 Uiso 1 1 calc R . .
C3 C 0.6907(9) 0.3005(9) 0.5919(8) 0.058(4) Uani 1 1 d . . .
C4 C 0.8753(10) 0.2218(7) 0.6898(9) 0.068(4) Uani 1 1 d . . .
H4A H 0.9245 0.2329 0.6601 0.103 Uiso 1 1 calc R . .
H4B H 0.8640 0.1695 0.6860 0.103 Uiso 1 1 calc R . .
H4C H 0.8817 0.2354 0.7471 0.103 Uiso 1 1 calc R . .
C5 C 0.6115(9) 0.3064(10) 0.5504(10) 0.083(5) Uani 1 1 d . . .
H5A H 0.5751 0.3353 0.5841 0.124 Uiso 1 1 calc R . .
H5B H 0.5892 0.2576 0.5423 0.124 Uiso 1 1 calc R . .
H5C H 0.6183 0.3303 0.4975 0.124 Uiso 1 1 calc R . .
C6 C 0.7205(8) 0.4371(7) 0.5939(8) 0.052(3) Uani 1 1 d . . .
H6A H 0.7502 0.4687 0.6323 0.063 Uiso 1 1 calc R . .
H6B H 0.6629 0.4468 0.6016 0.063 Uiso 1 1 calc R . .
C7 C 0.7439(10) 0.4578(7) 0.5064(9) 0.065(4) Uani 1 1 d . . .
H7A H 0.7059 0.4351 0.4679 0.078 Uiso 1 1 calc R . .
H7B H 0.7977 0.4383 0.4943 0.078 Uiso 1 1 calc R . .

loop_
_atom_site_aniso_label
_atom_site_aniso_U_11
_atom_site_aniso_U_22
_atom_site_aniso_U_33
_atom_site_aniso_U_23
_atom_site_aniso_U_13
_atom_site_aniso_U_12
W1 0.0485(4) 0.0463(4) 0.0368(4) -0.0050(3) 0.000 0.000
Cu1 0.0559(10) 0.0440(9) 0.0569(10) -0.0007(7) -0.0053(8) -0.0060(8)
Cu2 0.0572(16) 0.092(2) 0.0564(15) 0.0253(14) 0.000 0.000
I1 0.0666(8) 0.0406(6) 0.0433(7) 0.0004(5) 0.000 0.000
S1 0.061(3) 0.054(3) 0.043(3) 0.012(2) 0.000 0.000
S2 0.0445(18) 0.0430(18) 0.0547(19) -0.0037(15) -0.0003(15) 0.0013(15)
S3 0.079(4) 0.097(5) 0.063(4) -0.021(3) 0.000 0.000
N1 0.048(6) 0.045(6) 0.049(6) 0.001(5) 0.010(5) -0.010(5)
N2 0.052(7) 0.047(6) 0.051(6) -0.007(5) 0.007(5) -0.001(6)
C1 0.065(9) 0.043(8) 0.060(9) -0.005(7) 0.024(7) -0.007(7)
C2 0.075(11) 0.063(10) 0.056(9) -0.010(7) 0.017(8) -0.027(9)
C3 0.051(8) 0.074(10) 0.050(8) -0.019(7) 0.012(7) -0.018(8)
C4 0.102(13) 0.033(7) 0.070(10) 0.004(7) 0.007(9) 0.006(8)
C5 0.060(10) 0.119(14) 0.069(10) -0.040(10) 0.004(8) -0.024(10)
C6 0.038(7) 0.055(8) 0.064(9) -0.018(7) 0.006(6) -0.002(6)
C7 0.071(9) 0.058(8) 0.067(9) -0.002(8) 0.009(8) -0.005(8)

loop_
_atom_type_symbol
_atom_type_description
_atom_type_scat_dispersion_real
_atom_type_scat_dispersion_imag
_atom_type_scat_source
C C 0.0033 0.0016 'International Tables Vol C Tables 4.2.6.8 and 6.1.1.4'
H H 0.0000 0.0000 'International Tables Vol C Tables 4.2.6.8 and 6.1.1.4'
N N 0.0061 0.0033 'International Tables Vol C Tables 4.2.6.8 and 6.1.1.4'
O O 0.0106 0.0060 'International Tables Vol C Tables 4.2.6.8 and 6.1.1.4'
S S 0.1246 0.1234 'International Tables Vol C Tables 4.2.6.8 and 6.1.1.4'
Cu Cu 0.3201 1.2651 'International Tables Vol C Tables 4.2.6.8 and 6.1.1.4'
I I -0.4742 1.8119 'International Tables Vol C Tables 4.2.6.8 and 6.1.1.4'
W W -0.8490 6.8722 'International Tables Vol C Tables 4.2.6.8 and 6.1.1.4'

loop_
_geom_angle_atom_site_label_1
_geom_angle_atom_site_label_2
_geom_angle_atom_site_label_3
_geom_angle
_geom_angle_site_symmetry_1
_geom_angle_site_symmetry_3
_geom_angle_publ_flag
S3 W1 S2 111.80(13) . . ?
S3 W1 S2 111.80(13) . 12_755 ?
S2 W1 S2 107.64(17) . 12_755 ?
S3 W1 S1 110.0(2) . . ?
S2 W1 S1 107.72(10) . . ?
S2 W1 S1 107.72(10) 12_755 . ?
S3 W1 Cu2 138.2(2) . . ?
S2 W1 Cu2 54.36(9) . . ?
S2 W1 Cu2 54.36(9) 12_755 . ?
S1 W1 Cu2 111.84(14) . . ?
S3 W1 Cu1 130.62(11) . . ?
S2 W1 Cu1 53.88(9) . . ?
S2 W1 Cu1 117.57(9) 12_755 . ?
S1 W1 Cu1 53.99(8) . . ?
Cu2 W1 Cu1 76.94(6) . . ?
S3 W1 Cu1 130.62(11) . 12_755 ?
S2 W1 Cu1 117.57(9) . 12_755 ?
S2 W1 Cu1 53.88(9) 12_755 12_755 ?
S1 W1 Cu1 53.99(8) . 12_755 ?
Cu2 W1 Cu1 76.94(6) . 12_755 ?
Cu1 W1 Cu1 81.37(8) . 12_755 ?
N1 Cu1 S2 127.5(3) . . ?
N1 Cu1 S1 123.7(3) . . ?
S2 Cu1 S1 106.51(16) . . ?
N1 Cu1 W1 169.7(3) . . ?
S2 Cu1 W1 53.30(9) . . ?
S1 Cu1 W1 53.36(13) . . ?
S2 Cu2 S2 106.03(19) 12_755 . ?
S2 Cu2 I1 124.33(10) 12_755 . ?
S2 Cu2 I1 124.33(10) . . ?
S2 Cu2 W1 53.53(10) 12_755 . ?
S2 Cu2 W1 53.53(10) . . ?
I1 Cu2 W1 168.53(14) . . ?
W1 S1 Cu1 72.64(13) . . ?
W1 S1 Cu1 72.64(13) . 12_755 ?
Cu1 S1 Cu1 100.55(19) . 12_755 ?
W1 S2 Cu1 72.83(11) . . ?
W1 S2 Cu2 72.11(11) . . ?
Cu1 S2 Cu2 94.14(15) . . ?
C1 N1 N2 106.4(11) . . ?
C1 N1 Cu1 128.2(10) . . ?
N2 N1 Cu1 125.3(8) . . ?
N1 N2 C3 112.3(11) . . ?
N1 N2 C6 121.4(10) . . ?
C3 N2 C6 126.0(12) . . ?
N1 C1 C2 108.4(13) . . ?
N1 C1 C4 121.4(13) . . ?
C2 C1 C4 130.1(13) . . ?
C1 C2 C3 108.9(13) . . ?
C1 C2 H2A 125.5 . . ?
C3 C2 H2A 125.5 . . ?
N2 C3 C2 104.0(12) . . ?
N2 C3 C5 124.1(15) . . ?
C2 C3 C5 131.9(14) . . ?
C1 C4 H4A 109.5 . . ?
C1 C4 H4B 109.5 . . ?
H4A C4 H4B 109.5 . . ?
C1 C4 H4C 109.5 . . ?
H4A C4 H4C 109.5 . . ?
H4B C4 H4C 109.5 . . ?
C3 C5 H5A 109.5 . . ?
C3 C5 H5B 109.5 . . ?
H5A C5 H5B 109.5 . . ?
C3 C5 H5C 109.5 . . ?
H5A C5 H5C 109.5 . . ?
H5B C5 H5C 109.5 . . ?
N2 C6 C7 113.4(10) . . ?
N2 C6 H6A 108.9 . . ?
C7 C6 H6A 108.9 . . ?
N2 C6 H6B 108.9 . . ?
C7 C6 H6B 108.9 . . ?
H6A C6 H6B 107.7 . . ?
C6 C7 C7 111.6(14) . 4_566 ?
C6 C7 H7A 109.3 . . ?
C7 C7 H7A 109.3 4_566 . ?
C6 C7 H7B 109.3 . . ?
C7 C7 H7B 109.3 4_566 . ?
H7A C7 H7B 108.0 . . ?

loop_
_geom_bond_atom_site_label_1
_geom_bond_atom_site_label_2
_geom_bond_distance
_geom_bond_site_symmetry_2
_geom_bond_publ_flag
W1 S3 2.136(6) . ?
W1 S2 2.250(3) . ?
W1 S2 2.250(3) 12_755 ?
W1 S1 2.254(5) . ?
W1 Cu2 2.662(3) . ?
W1 Cu1 2.6811(17) . ?
W1 Cu1 2.6811(17) 12_755 ?
Cu1 N1 1.950(10) . ?
Cu1 S2 2.267(4) . ?
Cu1 S1 2.272(3) . ?
Cu2 S2 2.274(4) 12_755 ?
Cu2 S2 2.274(4) . ?
Cu2 I1 2.465(3) . ?
S1 Cu1 2.272(3) 12_755 ?
N1 C1 1.343(15) . ?
N1 N2 1.354(14) . ?
N2 C3 1.355(16) . ?
N2 C6 1.456(16) . ?
C1 C2 1.375(19) . ?
C1 C4 1.479(19) . ?
C2 C3 1.39(2) . ?
C2 H2A 0.9300 . ?
C3 C5 1.47(2) . ?
C4 H4A 0.9600 . ?
C4 H4B 0.9600 . ?
C4 H4C 0.9600 . ?
C5 H5A 0.9600 . ?
C5 H5B 0.9600 . ?
C5 H5C 0.9600 . ?
C6 C7 1.508(18) . ?
C6 H6A 0.9700 . ?
C6 H6B 0.9700 . ?
C7 C7 1.53(3) 4_566 ?
C7 H7A 0.9700 . ?
C7 H7B 0.9700 . ?
